data_2225917
loop_
_publ_author_name
'Wang, Zhi-Gang'
'Xia, Zong-Lin'
'Wang, Rong'
'Wang, Ming-Li'

_publ_section_title
;
 4-[6,8-Dibromo-2-(2-chloro-5-nitrophenyl)-1,2,3,4-tetrahydroquinazolin-3-yl]cyclohexanol
;
_journal_coeditor_code LH5014
_journal_issue 5
_journal_name_full 'Acta Crystallographica Section E'
_journal_page_first o1205
_journal_page_last o1206
_journal_paper_doi 10.1107/S1600536810015023
_journal_volume 66
_journal_year 2010
_chemical_formula_iupac 'C20 H20 Br2 Cl N3 O3'
_chemical_formula_moiety 'C20 H20 Br2 Cl N3 O3'
_chemical_formula_sum 'C20 H20 Br2 Cl N3 O3'
_chemical_formula_weight 545.66
_chemical_name_systematic
;
4-[6,8-Dibromo-2-(2-chloro-5-nitrophenyl)-1,2,3,4-tetrahydroquinazolin-
3-yl]cyclohexanol
;
_space_group_IT_number 2
_symmetry_cell_setting triclinic
_symmetry_space_group_name_Hall '-P 1'
_symmetry_space_group_name_H-M 'P -1'
_atom_sites_solution_hydrogens geom
_atom_sites_solution_primary direct
_atom_sites_solution_secondary difmap
_audit_creation_method SHELXL-97
_cell_angle_alpha 83.764(2)
_cell_angle_beta 73.309(2)
_cell_angle_gamma 84.750(2)
_cell_formula_units_Z 4
_cell_length_a 10.2614(13)
_cell_length_b 13.1418(17)
_cell_length_c 16.931(2)
_cell_measurement_reflns_used 2646
_cell_measurement_temperature 298(2)
_cell_measurement_theta_max 24.5
_cell_measurement_theta_min 2.5
_cell_volume 2169.7(5)
_computing_cell_refinement 'SAINT (Bruker, 2002)'
_computing_data_collection 'SMART (Bruker, 2002)'
_computing_data_reduction 'SAINT (Bruker, 2002)'
_computing_molecular_graphics 'SHELXTL (Sheldrick, 2008)'
_computing_publication_material 'SHELXTL (Sheldrick, 2008)'
_computing_structure_refinement 'SHELXL97 (Sheldrick, 2008)'
_computing_structure_solution 'SHELXS97 (Sheldrick, 2008)'
_diffrn_ambient_temperature 298(2)
_diffrn_measured_fraction_theta_full 0.982
_diffrn_measured_fraction_theta_max 0.971
_diffrn_measurement_device_type 'Bruker SMART CCD area-detector'
_diffrn_measurement_method '\w scans'
_diffrn_radiation_monochromator graphite
_diffrn_radiation_source 'fine-focus sealed tube'
_diffrn_radiation_type MoK\a
_diffrn_radiation_wavelength 0.71073
_diffrn_reflns_av_R_equivalents 0.0223
_diffrn_reflns_av_sigmaI/netI 0.0571
_diffrn_reflns_limit_h_max 7
_diffrn_reflns_limit_h_min -12
_diffrn_reflns_limit_k_max 16
_diffrn_reflns_limit_k_min -15
_diffrn_reflns_limit_l_max 20
_diffrn_reflns_limit_l_min -21
_diffrn_reflns_number 11972
_diffrn_reflns_theta_full 25.24
_diffrn_reflns_theta_max 26.22
_diffrn_reflns_theta_min 1.92
_diffrn_standards_number 0
_exptl_absorpt_coefficient_mu 3.886
_exptl_absorpt_correction_T_max 0.4092
_exptl_absorpt_correction_T_min 0.3886
_exptl_absorpt_correction_type multi-scan
_exptl_absorpt_process_details '(SADABS; Sheldrick, 1996)'
_exptl_crystal_colour colorless
_exptl_crystal_density_diffrn 1.670
_exptl_crystal_density_method 'not measured'
_exptl_crystal_description block
_exptl_crystal_F_000 1088
_exptl_crystal_size_max 0.30
_exptl_crystal_size_mid 0.28
_exptl_crystal_size_min 0.28
_refine_diff_density_max 1.561
_refine_diff_density_min -1.065
_refine_ls_extinction_method none
_refine_ls_goodness_of_fit_ref 1.024
_refine_ls_hydrogen_treatment constr
_refine_ls_matrix_type full
_refine_ls_number_parameters 578
_refine_ls_number_reflns 8470
_refine_ls_number_restraints 122
_refine_ls_restrained_S_all 1.033
_refine_ls_R_factor_all 0.1092
_refine_ls_R_factor_gt 0.0551
_refine_ls_shift/su_max 0.001
_refine_ls_shift/su_mean 0.000
_refine_ls_structure_factor_coef Fsqd
_refine_ls_weighting_details 'calc w=1/[\s^2^(Fo^2^)+(0.0631P)^2^+2.7275P] where P=(Fo^2^+2Fc^2^)/3'
_refine_ls_weighting_scheme calc
_refine_ls_wR_factor_gt 0.1296
_refine_ls_wR_factor_ref 0.1543
_reflns_number_gt 4874
_reflns_number_total 8470
_reflns_threshold_expression I>2\s(I)
_cod_data_source_file lh5014.cif
_cod_data_source_block I
_cod_original_cell_volume 2169.8(5)
_cod_database_code 2225917
_cod_database_fobs_code 2225917

loop_
_symmetry_equiv_pos_as_xyz
'x, y, z'
'-x, -y, -z'

loop_
_atom_site_type_symbol
_atom_site_label
_atom_site_fract_x
_atom_site_fract_y
_atom_site_fract_z
_atom_site_U_iso_or_equiv
_atom_site_adp_type
_atom_site_calc_flag
_atom_site_refinement_flags
_atom_site_occupancy
_atom_site_disorder_assembly
_atom_site_disorder_group
Br Br1 0.39058(9) -0.05133(6) 0.42693(4) 0.0888(3) Uani d . 1 . .
Br Br2 -0.06018(7) 0.08773(7) 0.30819(7) 0.1156(4) Uani d . 1 . .
Br Br3 0.65212(7) 0.61194(6) 0.35191(6) 0.0919(3) Uani d . 1 A .
Br Br4 0.59092(6) 0.18627(5) 0.36046(5) 0.0747(2) Uani d . 1 A .
Cl Cl1 0.87128(15) -0.09542(13) 0.01005(10) 0.0700(4) Uani d . 1 . .
Cl Cl2 -0.17164(14) 0.27481(12) 0.47738(9) 0.0628(4) Uani d . 1 . .
O O1 0.4691(6) -0.4725(4) 0.1616(4) 0.133(3) Uani d . 1 . .
O O2 0.3509(5) -0.3554(4) 0.2309(4) 0.0953(16) Uani d . 1 . .
O O3 0.8184(5) 0.4244(3) 0.0419(3) 0.0816(14) Uani d D 1 . .
H H3 0.8561 0.4573 -0.0030 0.122 Uiso d RD 1 . .
O O4 0.2375(7) 0.1609(5) 0.7120(4) 0.119(2) Uani d . 1 . .
O O5 0.0491(7) 0.1570(6) 0.8042(4) 0.145(3) Uani d . 1 . .
N N1 0.4516(6) -0.3856(4) 0.1802(4) 0.0731(15) Uani d . 1 . .
N N2 0.5854(4) 0.0384(3) 0.0978(3) 0.0435(10) Uani d . 1 . .
N N3 0.5434(4) -0.0321(3) 0.2395(2) 0.0472(11) Uani d . 1 . .
H H3N 0.5793 -0.0464 0.2797 0.057 Uiso calc R 1 . .
N N4 0.1168(8) 0.1719(5) 0.7331(4) 0.0849(18) Uani d . 1 A .
N N5 0.1019(4) 0.3814(3) 0.4122(2) 0.0425(10) Uani d . 1 . .
N N6 0.2870(4) 0.2572(3) 0.4237(3) 0.0557(12) Uani d . 1 . .
H H6N 0.3209 0.1949 0.4251 0.067 Uiso calc R 1 A .
C C1 0.3494(5) 0.0295(4) 0.1906(3) 0.0469(13) Uani d . 1 . .
C C2 0.4071(6) -0.0031(4) 0.2565(3) 0.0482(13) Uani d . 1 . .
C C3 0.3189(7) -0.0040(4) 0.3370(3) 0.0579(15) Uani d . 1 . .
C C4 0.1815(7) 0.0235(4) 0.3527(4) 0.0704(19) Uani d . 1 . .
H H4 0.1251 0.0217 0.4067 0.085 Uiso calc R 1 . .
C C5 0.1303(6) 0.0533(5) 0.2873(5) 0.0723(19) Uani d . 1 . .
C C6 0.2116(6) 0.0578(4) 0.2078(4) 0.0598(16) Uani d . 1 . .
H H6B 0.1740 0.0801 0.1646 0.072 Uiso calc R 1 . .
C C7 0.4418(5) 0.0291(4) 0.1042(3) 0.0483(13) Uani d . 1 . .
H H7A 0.4333 -0.0342 0.0819 0.058 Uiso calc R 1 . .
H H7B 0.4119 0.0854 0.0702 0.058 Uiso calc R 1 . .
C C8 0.6281(5) -0.0394(4) 0.1557(3) 0.0407(12) Uani d . 1 . .
H H8 0.7206 -0.0254 0.1549 0.049 Uiso calc R 1 . .
C C9 0.6166(6) 0.1452(4) 0.1032(4) 0.0569(15) Uani d . 1 . .
H H9 0.5423 0.1758 0.1462 0.068 Uiso calc R 1 . .
C C10 0.6231(9) 0.2061(5) 0.0216(5) 0.097(3) Uani d . 1 . .
H H10A 0.5357 0.2064 0.0102 0.116 Uiso calc R 1 . .
H H10B 0.6912 0.1731 -0.0221 0.116 Uiso calc R 1 . .
C C11 0.6590(10) 0.3179(6) 0.0215(6) 0.111(3) Uani d . 1 . .
H H11A 0.6649 0.3539 -0.0324 0.133 Uiso calc R 1 . .
H H11B 0.5873 0.3528 0.0622 0.133 Uiso calc R 1 . .
C C12 0.7856(8) 0.3205(5) 0.0402(4) 0.078(2) Uani d . 1 . .
H H12 0.8577 0.2879 -0.0027 0.093 Uiso calc R 1 . .
C C13 0.7829(8) 0.2642(5) 0.1224(5) 0.086(2) Uani d . 1 . .
H H13A 0.7152 0.2978 0.1659 0.103 Uiso calc R 1 . .
H H13B 0.8711 0.2656 0.1325 0.103 Uiso calc R 1 . .
C C14 0.7484(7) 0.1518(5) 0.1241(4) 0.0737(19) Uani d . 1 . .
H H14A 0.8216 0.1165 0.0847 0.088 Uiso calc R 1 . .
H H14B 0.7417 0.1176 0.1787 0.088 Uiso calc R 1 . .
C C15 0.6360(5) -0.1458(4) 0.1260(3) 0.0410(12) Uani d . 1 . .
C C16 0.5412(5) -0.2159(4) 0.1637(3) 0.0465(13) Uani d . 1 . .
H H16 0.4664 -0.1973 0.2069 0.056 Uiso calc R 1 . .
C C17 0.5551(6) -0.3135(4) 0.1386(3) 0.0511(13) Uani d . 1 . .
C C18 0.6655(6) -0.3457(5) 0.0763(4) 0.0662(17) Uani d . 1 . .
H H18 0.6752 -0.4123 0.0607 0.079 Uiso calc R 1 . .
C C19 0.7607(6) -0.2758(5) 0.0380(4) 0.0614(16) Uani d . 1 . .
H H19 0.8361 -0.2950 -0.0045 0.074 Uiso calc R 1 . .
C C20 0.7458(5) -0.1784(4) 0.0618(3) 0.0487(13) Uani d . 1 . .
C C21 0.3193(5) 0.4363(4) 0.4205(3) 0.0445(12) Uani d . 1 . .
C C22 0.3731(5) 0.3365(4) 0.4085(3) 0.0443(12) Uani d . 1 A .
C C23 0.5137(5) 0.3210(4) 0.3792(3) 0.0481(13) Uani d . 1 . .
C C24 0.5984(6) 0.4014(5) 0.3633(3) 0.0586(16) Uani d . 1 A .
H H24 0.6925 0.3895 0.3440 0.070 Uiso calc R 1 . .
C C25 0.5415(6) 0.4989(5) 0.3765(4) 0.0595(15) Uani d . 1 . .
C C26 0.4024(6) 0.5159(4) 0.4057(3) 0.0539(14) Uani d . 1 A .
H H26 0.3647 0.5820 0.4155 0.065 Uiso calc R 1 . .
C C27 0.1651(5) 0.4519(4) 0.4489(3) 0.0449(12) Uani d . 1 A .
H H27A 0.1338 0.4407 0.5087 0.054 Uiso calc R 1 . .
H H27B 0.1378 0.5220 0.4331 0.054 Uiso calc R 1 . .
C C28 0.1395(5) 0.2766(4) 0.4373(3) 0.0463(13) Uani d . 1 A .
H H28 0.1110 0.2319 0.4034 0.056 Uiso calc R 1 . .
O O6 0.0678(19) 0.4493(13) 0.0811(8) 0.057(4) Uani d PDU 0.343(12) A 1
H H6 -0.0051 0.4425 0.0696 0.085 Uiso d PRD 0.343(12) A 1
C C29 0.1191(7) 0.4085(5) 0.3235(3) 0.079(2) Uani d PD 0.343(12) A 1
H H29A 0.1792 0.4634 0.3210 0.095 Uiso calc PR 0.343(12) A 1
C C30 0.0096(19) 0.4808(16) 0.3083(8) 0.052(8) Uani d PDU 0.343(12) A 1
H H30A 0.0273 0.5481 0.3197 0.062 Uiso calc PR 0.343(12) A 1
H H30B -0.0748 0.4616 0.3485 0.062 Uiso calc PR 0.343(12) A 1
C C31 -0.0137(17) 0.4906(19) 0.2262(8) 0.067(6) Uani d PDU 0.343(12) A 1
H H31A -0.0412 0.5617 0.2137 0.080 Uiso calc PR 0.343(12) A 1
H H31B -0.0896 0.4502 0.2290 0.080 Uiso calc PR 0.343(12) A 1
C C32 0.1012(18) 0.4595(13) 0.1567(7) 0.065(6) Uani d PD 0.343(12) A 1
H H32A 0.1618 0.5162 0.1437 0.078 Uiso calc PR 0.343(12) A 1
C C33 0.1854(18) 0.3684(13) 0.1758(7) 0.053(6) Uani d PD 0.343(12) A 1
H H33A 0.1398 0.3080 0.1731 0.063 Uiso calc PR 0.343(12) A 1
H H33B 0.2713 0.3671 0.1327 0.063 Uiso calc PR 0.343(12) A 1
C C34 0.2156(15) 0.3599(13) 0.2562(6) 0.057(5) Uani d PD 0.343(12) A 1
H H34A 0.2257 0.2876 0.2737 0.068 Uiso calc PR 0.343(12) A 1
H H34B 0.3032 0.3881 0.2476 0.068 Uiso calc PR 0.343(12) A 1
O O6' 0.0198(12) 0.4810(10) 0.0975(6) 0.095(4) Uani d PDU 0.657(12) A 2
H H6' -0.0436 0.4642 0.0802 0.142 Uiso d PRD 0.657(12) A 2
C C29' 0.1191(7) 0.4085(5) 0.3235(3) 0.079(2) Uani d PD 0.657(12) A 2
H H29B 0.2138 0.4277 0.3026 0.095 Uiso calc PR 0.657(12) A 2
C C30' 0.0385(12) 0.5058(7) 0.3093(5) 0.049(3) Uani d PD 0.657(12) A 2
H H30C 0.0738 0.5610 0.3292 0.059 Uiso calc PR 0.657(12) A 2
H H30D -0.0552 0.4992 0.3425 0.059 Uiso calc PR 0.657(12) A 2
C C31' 0.0389(12) 0.5356(7) 0.2214(5) 0.067(3) Uani d PDU 0.657(12) A 2
H H31C -0.0314 0.5897 0.2198 0.081 Uiso calc PR 0.657(12) A 2
H H31D 0.1262 0.5619 0.1908 0.081 Uiso calc PR 0.657(12) A 2
C C32' 0.0143(13) 0.4461(8) 0.1814(6) 0.081(4) Uani d PD 0.657(12) A 2
H H32B -0.0764 0.4224 0.2101 0.098 Uiso calc PR 0.657(12) A 2
C C33' 0.1193(15) 0.3608(7) 0.1855(5) 0.077(4) Uani d PDU 0.657(12) A 2
H H33C 0.2091 0.3839 0.1565 0.092 Uiso calc PR 0.657(12) A 2
H H33D 0.1037 0.3037 0.1583 0.092 Uiso calc PR 0.657(12) A 2
C C34' 0.1142(13) 0.3259(6) 0.2735(5) 0.072(3) Uani d PDU 0.657(12) A 2
H H34C 0.0309 0.2912 0.2989 0.087 Uiso calc PR 0.657(12) A 2
H H34D 0.1902 0.2764 0.2739 0.087 Uiso calc PR 0.657(12) A 2
C C35 0.0602(5) 0.2507(4) 0.5269(3) 0.0420(12) Uani d . 1 . .
C C36 0.1226(6) 0.2241(4) 0.5892(4) 0.0519(14) Uani d . 1 A .
H H36 0.2172 0.2205 0.5769 0.062 Uiso calc R 1 . .
C C37 0.0451(7) 0.2028(4) 0.6695(4) 0.0570(15) Uani d . 1 . .
C C38 -0.0942(7) 0.2086(4) 0.6919(4) 0.0617(16) Uani d . 1 A .
H H38 -0.1444 0.1964 0.7469 0.074 Uiso calc R 1 . .
C C39 -0.1569(6) 0.2328(4) 0.6310(3) 0.0516(14) Uani d . 1 . .
H H39 -0.2515 0.2360 0.6442 0.062 Uiso calc R 1 A .
C C40 -0.0820(5) 0.2523(4) 0.5505(3) 0.0435(12) Uani d . 1 A .

loop_
_atom_site_aniso_label
_atom_site_aniso_U_11
_atom_site_aniso_U_22
_atom_site_aniso_U_33
_atom_site_aniso_U_12
_atom_site_aniso_U_13
_atom_site_aniso_U_23
Br1 0.1211(7) 0.0938(6) 0.0491(4) -0.0380(5) -0.0139(4) 0.0028(3)
Br2 0.0488(4) 0.0931(6) 0.1853(10) 0.0068(4) 0.0052(5) -0.0404(6)
Br3 0.0649(4) 0.0829(5) 0.1281(7) -0.0302(4) -0.0261(4) 0.0094(5)
Br4 0.0500(4) 0.0687(4) 0.0959(5) 0.0196(3) -0.0086(3) -0.0173(4)
Cl1 0.0529(9) 0.0799(11) 0.0661(10) -0.0119(8) 0.0041(8) -0.0084(8)
Cl2 0.0496(8) 0.0840(11) 0.0619(9) -0.0129(7) -0.0264(7) -0.0010(8)
O1 0.120(5) 0.060(3) 0.193(7) -0.028(3) 0.019(4) -0.048(4)
O2 0.073(3) 0.074(3) 0.120(4) -0.024(3) 0.013(3) -0.020(3)
O3 0.106(4) 0.048(3) 0.083(3) -0.029(2) -0.010(3) 0.002(2)
O4 0.096(4) 0.143(5) 0.134(5) -0.020(4) -0.076(4) 0.052(4)
O5 0.147(6) 0.219(8) 0.072(4) -0.013(5) -0.056(4) 0.040(4)
N1 0.073(4) 0.048(3) 0.094(4) -0.014(3) -0.011(3) -0.012(3)
N2 0.046(2) 0.038(2) 0.048(3) -0.0040(19) -0.015(2) -0.004(2)
N3 0.055(3) 0.051(3) 0.037(2) 0.004(2) -0.017(2) -0.006(2)
N4 0.099(5) 0.081(4) 0.085(5) -0.012(4) -0.052(4) 0.022(3)
N5 0.040(2) 0.045(3) 0.042(2) 0.0008(19) -0.0101(19) -0.0040(19)
N6 0.042(3) 0.038(3) 0.079(3) 0.006(2) -0.005(2) -0.010(2)
C1 0.047(3) 0.036(3) 0.057(3) -0.001(2) -0.014(3) -0.009(3)
C2 0.059(3) 0.031(3) 0.053(3) -0.008(2) -0.008(3) -0.010(2)
C3 0.076(4) 0.040(3) 0.050(3) -0.014(3) -0.002(3) -0.006(3)
C4 0.068(4) 0.050(4) 0.072(5) -0.015(3) 0.023(4) -0.021(3)
C5 0.049(4) 0.055(4) 0.101(6) 0.001(3) 0.003(4) -0.022(4)
C6 0.052(3) 0.044(3) 0.084(5) 0.002(3) -0.015(3) -0.016(3)
C7 0.049(3) 0.043(3) 0.056(3) 0.002(2) -0.021(3) -0.004(3)
C8 0.040(3) 0.040(3) 0.044(3) -0.001(2) -0.016(2) -0.003(2)
C9 0.063(4) 0.048(3) 0.063(4) -0.005(3) -0.023(3) -0.001(3)
C10 0.142(7) 0.068(5) 0.106(6) -0.036(5) -0.080(6) 0.023(4)
C11 0.148(8) 0.072(5) 0.141(8) -0.035(5) -0.094(7) 0.039(5)
C12 0.099(5) 0.060(4) 0.070(4) -0.031(4) -0.012(4) 0.005(3)
C13 0.110(6) 0.073(5) 0.088(5) -0.035(4) -0.045(5) 0.004(4)
C14 0.079(5) 0.067(4) 0.082(5) -0.022(4) -0.037(4) 0.014(4)
C15 0.043(3) 0.041(3) 0.040(3) 0.001(2) -0.014(2) -0.001(2)
C16 0.047(3) 0.044(3) 0.048(3) 0.001(2) -0.013(3) -0.005(2)
C17 0.052(3) 0.041(3) 0.059(4) -0.002(3) -0.014(3) -0.006(3)
C18 0.070(4) 0.047(4) 0.078(4) 0.007(3) -0.012(4) -0.021(3)
C19 0.056(4) 0.065(4) 0.052(4) 0.003(3) 0.004(3) -0.018(3)
C20 0.043(3) 0.051(3) 0.048(3) 0.000(2) -0.008(3) -0.004(3)
C21 0.044(3) 0.042(3) 0.046(3) 0.002(2) -0.014(2) 0.000(2)
C22 0.045(3) 0.042(3) 0.044(3) 0.003(2) -0.013(2) 0.001(2)
C23 0.041(3) 0.056(3) 0.044(3) 0.004(3) -0.010(2) -0.003(3)
C24 0.036(3) 0.081(5) 0.058(4) -0.001(3) -0.016(3) 0.003(3)
C25 0.049(3) 0.062(4) 0.066(4) -0.012(3) -0.016(3) 0.004(3)
C26 0.053(3) 0.050(3) 0.058(4) -0.005(3) -0.014(3) -0.003(3)
C27 0.041(3) 0.036(3) 0.052(3) -0.001(2) -0.006(3) -0.004(2)
C28 0.042(3) 0.043(3) 0.054(3) -0.002(2) -0.013(3) -0.007(3)
O6 0.080(8) 0.053(7) 0.038(7) 0.013(6) -0.021(6) -0.010(5)
C29 0.095(5) 0.086(5) 0.056(4) 0.039(4) -0.028(4) -0.021(4)
C30 0.055(10) 0.053(10) 0.045(10) 0.000(8) -0.011(7) -0.007(7)
C31 0.072(10) 0.074(10) 0.056(9) 0.013(8) -0.027(8) -0.002(8)
C32 0.099(18) 0.061(13) 0.038(11) 0.000(12) -0.025(12) -0.005(9)
C33 0.040(11) 0.080(14) 0.038(10) -0.002(9) -0.010(8) -0.009(9)
C34 0.045(10) 0.070(12) 0.053(11) 0.010(9) -0.013(9) -0.009(9)
O6' 0.114(7) 0.125(8) 0.053(5) -0.037(6) -0.030(5) 0.003(5)
C29' 0.095(5) 0.086(5) 0.056(4) 0.039(4) -0.028(4) -0.021(4)
C30' 0.060(6) 0.043(6) 0.050(6) -0.006(5) -0.021(5) -0.009(4)
C31' 0.066(6) 0.076(6) 0.063(6) -0.006(5) -0.027(5) 0.004(5)
C32' 0.079(9) 0.139(12) 0.029(6) -0.050(9) -0.015(6) 0.020(6)
C33' 0.103(9) 0.077(7) 0.047(6) -0.022(6) -0.009(6) -0.011(5)
C34' 0.092(7) 0.061(6) 0.067(6) -0.012(5) -0.027(5) 0.003(5)
C35 0.042(3) 0.036(3) 0.050(3) 0.002(2) -0.017(3) -0.009(2)
C36 0.046(3) 0.041(3) 0.069(4) 0.003(2) -0.022(3) 0.001(3)
C37 0.075(4) 0.046(3) 0.058(4) -0.002(3) -0.036(3) 0.007(3)
C38 0.075(4) 0.050(4) 0.055(4) -0.005(3) -0.013(3) 0.004(3)
C39 0.049(3) 0.054(3) 0.050(3) -0.002(3) -0.014(3) 0.000(3)
C40 0.044(3) 0.040(3) 0.051(3) -0.001(2) -0.020(3) -0.005(2)

loop_
_atom_type_symbol
_atom_type_description
_atom_type_scat_dispersion_real
_atom_type_scat_dispersion_imag
_atom_type_scat_source
C C 0.0033 0.0016 'International Tables Vol C Tables 4.2.6.8 and 6.1.1.4'
H H 0.0000 0.0000 'International Tables Vol C Tables 4.2.6.8 and 6.1.1.4'
N N 0.0061 0.0033 'International Tables Vol C Tables 4.2.6.8 and 6.1.1.4'
O O 0.0106 0.0060 'International Tables Vol C Tables 4.2.6.8 and 6.1.1.4'
Cl Cl 0.1484 0.1585 'International Tables Vol C Tables 4.2.6.8 and 6.1.1.4'
Br Br -0.2901 2.4595 'International Tables Vol C Tables 4.2.6.8 and 6.1.1.4'

loop_
_geom_angle_atom_site_label_1
_geom_angle_atom_site_label_2
_geom_angle_atom_site_label_3
_geom_angle_site_symmetry_1
_geom_angle_site_symmetry_3
_geom_angle
_geom_angle_publ_flag
C12 O3 H3 . . 118.6 ?
O1 N1 O2 . . 122.5(6) ?
O1 N1 C17 . . 118.7(6) ?
O2 N1 C17 . . 118.8(5) ?
C7 N2 C8 . . 109.3(4) ?
C7 N2 C9 . . 112.8(4) ?
C8 N2 C9 . . 115.5(4) ?
C2 N3 C8 . . 121.6(4) ?
C2 N3 H3N . . 119.2 ?
C8 N3 H3N . . 119.2 ?
O4 N4 O5 . . 123.2(7) ?
O4 N4 C37 . . 118.6(7) ?
O5 N4 C37 . . 118.1(7) ?
C28 N5 C27 . . 109.7(4) ?
C28 N5 C29 . . 117.3(4) ?
C27 N5 C29 . . 112.7(4) ?
C22 N6 C28 . . 121.7(4) ?
C22 N6 H6N . . 119.2 ?
C28 N6 H6N . . 119.2 ?
C6 C1 C2 . . 119.6(5) ?
C6 C1 C7 . . 122.8(5) ?
C2 C1 C7 . . 117.6(5) ?
N3 C2 C3 . . 123.3(5) ?
N3 C2 C1 . . 119.7(5) ?
C3 C2 C1 . . 117.0(5) ?
C4 C3 C2 . . 122.4(6) ?
C4 C3 Br1 . . 119.0(5) ?
C2 C3 Br1 . . 118.5(5) ?
C5 C4 C3 . . 118.5(6) ?
C5 C4 H4 . . 120.8 ?
C3 C4 H4 . . 120.8 ?
C6 C5 C4 . . 121.6(6) ?
C6 C5 Br2 . . 119.5(6) ?
C4 C5 Br2 . . 118.8(5) ?
C5 C6 C1 . . 120.8(6) ?
C5 C6 H6B . . 119.6 ?
C1 C6 H6B . . 119.6 ?
N2 C7 C1 . . 114.2(4) ?
N2 C7 H7A . . 108.7 ?
C1 C7 H7A . . 108.7 ?
N2 C7 H7B . . 108.7 ?
C1 C7 H7B . . 108.7 ?
H7A C7 H7B . . 107.6 ?
N3 C8 N2 . . 111.8(4) ?
N3 C8 C15 . . 113.2(4) ?
N2 C8 C15 . . 110.3(4) ?
N3 C8 H8 . . 107.1 ?
N2 C8 H8 . . 107.1 ?
C15 C8 H8 . . 107.1 ?
N2 C9 C14 . . 113.4(5) ?
N2 C9 C10 . . 108.7(5) ?
C14 C9 C10 . . 109.1(5) ?
N2 C9 H9 . . 108.5 ?
C14 C9 H9 . . 108.5 ?
C10 C9 H9 . . 108.5 ?
C9 C10 C11 . . 111.9(6) ?
C9 C10 H10A . . 109.2 ?
C11 C10 H10A . . 109.2 ?
C9 C10 H10B . . 109.2 ?
C11 C10 H10B . . 109.2 ?
H10A C10 H10B . . 107.9 ?
C12 C11 C10 . . 110.9(6) ?
C12 C11 H11A . . 109.5 ?
C10 C11 H11A . . 109.5 ?
C12 C11 H11B . . 109.5 ?
C10 C11 H11B . . 109.5 ?
H11A C11 H11B . . 108.1 ?
C11 C12 O3 . . 111.2(6) ?
C11 C12 C13 . . 111.6(6) ?
O3 C12 C13 . . 108.1(5) ?
C11 C12 H12 . . 108.6 ?
O3 C12 H12 . . 108.6 ?
C13 C12 H12 . . 108.6 ?
C12 C13 C14 . . 110.3(5) ?
C12 C13 H13A . . 109.6 ?
C14 C13 H13A . . 109.6 ?
C12 C13 H13B . . 109.6 ?
C14 C13 H13B . . 109.6 ?
H13A C13 H13B . . 108.1 ?
C9 C14 C13 . . 111.8(5) ?
C9 C14 H14A . . 109.3 ?
C13 C14 H14A . . 109.3 ?
C9 C14 H14B . . 109.3 ?
C13 C14 H14B . . 109.3 ?
H14A C14 H14B . . 107.9 ?
C16 C15 C20 . . 116.8(5) ?
C16 C15 C8 . . 122.2(5) ?
C20 C15 C8 . . 120.8(5) ?
C15 C16 C17 . . 120.9(5) ?
C15 C16 H16 . . 119.5 ?
C17 C16 H16 . . 119.5 ?
C16 C17 C18 . . 121.8(5) ?
C16 C17 N1 . . 119.2(5) ?
C18 C17 N1 . . 119.0(5) ?
C19 C18 C17 . . 117.6(5) ?
C19 C18 H18 . . 121.2 ?
C17 C18 H18 . . 121.2 ?
C20 C19 C18 . . 120.7(5) ?
C20 C19 H19 . . 119.7 ?
C18 C19 H19 . . 119.7 ?
C19 C20 C15 . . 122.1(5) ?
C19 C20 Cl1 . . 117.5(4) ?
C15 C20 Cl1 . . 120.4(4) ?
C26 C21 C22 . . 121.0(5) ?
C26 C21 C27 . . 122.4(5) ?
C22 C21 C27 . . 116.7(5) ?
N6 C22 C21 . . 120.0(5) ?
N6 C22 C23 . . 122.3(5) ?
C21 C22 C23 . . 117.7(5) ?
C24 C23 C22 . . 121.7(5) ?
C24 C23 Br4 . . 119.4(4) ?
C22 C23 Br4 . . 118.9(4) ?
C25 C24 C23 . . 119.0(5) ?
C25 C24 H24 . . 120.5 ?
C23 C24 H24 . . 120.5 ?
C24 C25 C26 . . 120.2(5) ?
C24 C25 Br3 . . 120.6(4) ?
C26 C25 Br3 . . 119.1(5) ?
C21 C26 C25 . . 120.5(5) ?
C21 C26 H26 . . 119.8 ?
C25 C26 H26 . . 119.8 ?
N5 C27 C21 . . 110.9(4) ?
N5 C27 H27A . . 109.5 ?
C21 C27 H27A . . 109.5 ?
N5 C27 H27B . . 109.5 ?
C21 C27 H27B . . 109.5 ?
H27A C27 H27B . . 108.1 ?
N5 C28 N6 . . 112.7(4) ?
N5 C28 C35 . . 109.0(4) ?
N6 C28 C35 . . 112.2(4) ?
N5 C28 H28 . . 107.6 ?
N6 C28 H28 . . 107.6 ?
C35 C28 H28 . . 107.6 ?
C32 O6 H6 . . 134.0 ?
C32 O6 H6' . . 118.5 ?
H6 O6 H6' . . 20.8 ?
C34 C29 C30 . . 120.7(6) ?
C34 C29 N5 . . 126.4(6) ?
C30 C29 N5 . . 112.1(6) ?
C34 C29 H29A . . 93.0 ?
C30 C29 H29A . . 93.0 ?
N5 C29 H29A . . 93.0 ?
C29 C30 C31 . . 118.7(7) ?
C29 C30 H30A . . 107.6 ?
C31 C30 H30A . . 107.6 ?
C29 C30 H30B . . 107.6 ?
C31 C30 H30B . . 107.6 ?
H30A C30 H30B . . 107.1 ?
C30 C31 C32 . . 117.0(8) ?
C30 C31 H31A . . 108.0 ?
C32 C31 H31A . . 108.1 ?
C30 C31 H31B . . 108.0 ?
C32 C31 H31B . . 108.0 ?
H31A C31 H31B . . 107.3 ?
O6 C32 C31 . . 115.5(14) ?
O6 C32 C33 . . 109.5(12) ?
C31 C32 C33 . . 115.2(9) ?
O6 C32 H32A . . 105.1 ?
C31 C32 H32A . . 105.1 ?
C33 C32 H32A . . 105.1 ?
C34 C33 C32 . . 117.0(8) ?
C34 C33 H33A . . 108.1 ?
C32 C33 H33A . . 108.1 ?
C34 C33 H33B . . 108.1 ?
C32 C33 H33B . . 108.1 ?
H33A C33 H33B . . 107.3 ?
C29 C34 C33 . . 118.0(7) ?
C29 C34 H34A . . 107.8 ?
C33 C34 H34A . . 107.8 ?
C29 C34 H34B . . 107.8 ?
C33 C34 H34B . . 107.8 ?
H34A C34 H34B . . 107.1 ?
C32' O6' H6 . . 118.2 ?
C32' O6' H6' . . 116.1 ?
H6 O6' H6' . . 32.6 ?
C31' C30' H30C . . 108.4 ?
C31' C30' H30D . . 108.4 ?
H30C C30' H30D . . 107.5 ?
C32' C31' C30' . . 111.1(7) ?
C32' C31' H31C . . 109.4 ?
C30' C31' H31C . . 109.4 ?
C32' C31' H31D . . 109.4 ?
C30' C31' H31D . . 109.4 ?
H31C C31' H31D . . 108.0 ?
O6' C32' C33' . . 111.3(9) ?
O6' C32' C31' . . 107.2(9) ?
C33' C32' C31' . . 110.1(7) ?
O6' C32' H32B . . 109.4 ?
C33' C32' H32B . . 109.4 ?
C31' C32' H32B . . 109.4 ?
C32' C33' C34' . . 110.9(7) ?
C32' C33' H33C . . 109.5 ?
C34' C33' H33C . . 109.5 ?
C32' C33' H33D . . 109.5 ?
C34' C33' H33D . . 109.5 ?
H33C C33' H33D . . 108.1 ?
C33' C34' H34C . . 108.7 ?
C33' C34' H34D . . 108.7 ?
H34C C34' H34D . . 107.6 ?
C36 C35 C40 . . 116.3(5) ?
C36 C35 C28 . . 122.9(5) ?
C40 C35 C28 . . 120.9(4) ?
C37 C36 C35 . . 120.2(5) ?
C37 C36 H36 . . 119.9 ?
C35 C36 H36 . . 119.9 ?
C38 C37 C36 . . 122.7(5) ?
C38 C37 N4 . . 119.3(6) ?
C36 C37 N4 . . 118.0(6) ?
C39 C38 C37 . . 117.7(6) ?
C39 C38 H38 . . 121.1 ?
C37 C38 H38 . . 121.1 ?
C38 C39 C40 . . 120.7(5) ?
C38 C39 H39 . . 119.7 ?
C40 C39 H39 . . 119.7 ?
C39 C40 C35 . . 122.4(5) ?
C39 C40 Cl2 . . 116.8(4) ?
C35 C40 Cl2 . . 120.8(4) ?

loop_
_geom_bond_atom_site_label_1
_geom_bond_atom_site_label_2
_geom_bond_site_symmetry_2
_geom_bond_distance
_geom_bond_publ_flag
Br1 C3 . 1.897(6) ?
Br2 C5 . 1.904(6) ?
Br3 C25 . 1.890(6) ?
Br4 C23 . 1.893(5) ?
Cl1 C20 . 1.737(5) ?
Cl2 C40 . 1.729(5) ?
O1 N1 . 1.201(6) ?
O2 N1 . 1.204(7) ?
O3 C12 . 1.441(7) ?
O3 H3 . 0.8401 ?
O4 N4 . 1.186(8) ?
O5 N4 . 1.210(8) ?
N1 C17 . 1.460(7) ?
N2 C7 . 1.461(6) ?
N2 C8 . 1.464(6) ?
N2 C9 . 1.487(7) ?
N3 C2 . 1.371(7) ?
N3 C8 . 1.444(6) ?
N3 H3N . 0.8600 ?
N4 C37 . 1.472(8) ?
N5 C28 . 1.448(6) ?
N5 C27 . 1.460(6) ?
N5 C29 . 1.470(7) ?
N6 C22 . 1.383(6) ?
N6 C28 . 1.467(6) ?
N6 H6N . 0.8600 ?
C1 C6 . 1.383(7) ?
C1 C2 . 1.416(7) ?
C1 C7 . 1.499(7) ?
C2 C3 . 1.403(8) ?
C3 C4 . 1.379(9) ?
C4 C5 . 1.364(9) ?
C4 H4 . 0.9300 ?
C5 C6 . 1.363(9) ?
C6 H6B . 0.9300 ?
C7 H7A . 0.9700 ?
C7 H7B . 0.9700 ?
C8 C15 . 1.525(7) ?
C8 H8 . 0.9800 ?
C9 C14 . 1.505(8) ?
C9 C10 . 1.507(8) ?
C9 H9 . 0.9800 ?
C10 C11 . 1.548(9) ?
C10 H10A . 0.9700 ?
C10 H10B . 0.9700 ?
C11 C12 . 1.427(10) ?
C11 H11A . 0.9700 ?
C11 H11B . 0.9700 ?
C12 C13 . 1.497(9) ?
C12 H12 . 0.9800 ?
C13 C14 . 1.545(9) ?
C13 H13A . 0.9700 ?
C13 H13B . 0.9700 ?
C14 H14A . 0.9700 ?
C14 H14B . 0.9700 ?
C15 C16 . 1.372(7) ?
C15 C20 . 1.394(7) ?
C16 C17 . 1.376(7) ?
C16 H16 . 0.9300 ?
C17 C18 . 1.378(8) ?
C18 C19 . 1.375(8) ?
C18 H18 . 0.9300 ?
C19 C20 . 1.365(8) ?
C19 H19 . 0.9300 ?
C21 C26 . 1.367(7) ?
C21 C22 . 1.387(7) ?
C21 C27 . 1.517(7) ?
C22 C23 . 1.388(7) ?
C23 C24 . 1.384(8) ?
C24 C25 . 1.373(8) ?
C24 H24 . 0.9300 ?
C25 C26 . 1.375(8) ?
C26 H26 . 0.9300 ?
C27 H27A . 0.9700 ?
C27 H27B . 0.9700 ?
C28 C35 . 1.519(7) ?
C28 H28 . 0.9800 ?
O6 C32 . 1.439(10) ?
O6 H6 . 0.8401 ?
O6 H6' . 1.1466 ?
C29 C34 . 1.442(8) ?
C29 C30 . 1.466(8) ?
C29 H29A . 0.9800 ?
C30 C31 . 1.468(9) ?
C30 H30A . 0.9700 ?
C30 H30B . 0.9700 ?
C31 C32 . 1.469(9) ?
C31 H31A . 0.9700 ?
C31 H31B . 0.9700 ?
C32 C33 . 1.474(9) ?
C32 H32A . 0.9800 ?
C33 C34 . 1.470(9) ?
C33 H33A . 0.9700 ?
C33 H33B . 0.9700 ?
C34 H34A . 0.9700 ?
C34 H34B . 0.9700 ?
O6' C32' . 1.432(12) ?
O6' H6 . 0.8290 ?
O6' H6' . 0.8401 ?
C30' C31' . 1.496(7) ?
C30' H30C . 0.9700 ?
C30' H30D . 0.9700 ?
C31' C32' . 1.494(7) ?
C31' H31C . 0.9700 ?
C31' H31D . 0.9700 ?
C32' C33' . 1.492(8) ?
C32' H32B . 0.9800 ?
C33' C34' . 1.497(7) ?
C33' H33C . 0.9700 ?
C33' H33D . 0.9700 ?
C34' H34C . 0.9700 ?
C34' H34D . 0.9700 ?
C35 C36 . 1.382(7) ?
C35 C40 . 1.397(7) ?
C36 C37 . 1.377(8) ?
C36 H36 . 0.9300 ?
C37 C38 . 1.367(8) ?
C38 C39 . 1.360(8) ?
C38 H38 . 0.9300 ?
C39 C40 . 1.369(7) ?
C39 H39 . 0.9300 ?

loop_
_geom_hbond_atom_site_label_D
_geom_hbond_atom_site_label_H
_geom_hbond_atom_site_label_A
_geom_hbond_site_symmetry_A
_geom_hbond_distance_DH
_geom_hbond_distance_HA
_geom_hbond_distance_DA
_geom_hbond_angle_DHA
N3 H3N O4 2_656 0.86 2.33 2.942(7) 128.9
O3 H3 O6' 2_665 0.84 1.89 2.713(12) 166.0
O6 H6 O3 1_455 0.84 2.04 2.877(17) 179.4
O6' H6' O3 1_455 0.84 1.85 2.694(10) 178.7
